data_4082369
loop_
_publ_author_name
'Dorazco-Gonzalez, Alejandro'

_publ_section_title
;
 Chemosensing of Chloride Based on a Luminescent Platinum(II) NCN Pincer
 Complex in Aqueous Media
;
_journal_issue 4
_journal_name_full Organometallics
_journal_page_first 868
_journal_paper_doi 10.1021/om4007054
_journal_volume 33
_journal_year 2014
_chemical_formula_moiety 'C32 H21 I N4 Pt, C H2 Cl2'
_chemical_formula_sum 'C33 H23 Cl2 I N4 Pt'
_chemical_formula_weight 868.44
_space_group_IT_number 14
_symmetry_cell_setting monoclinic
_symmetry_space_group_name_Hall '-P 2yn'
_symmetry_space_group_name_H-M 'P 1 21/n 1'
_atom_sites_solution_hydrogens geom
_atom_sites_solution_primary direct
_atom_sites_solution_secondary difmap
_audit_creation_method SHELXL-97
_audit_update_record
;
2012-08-20 # Formatted by publCIF
;
_cell_angle_alpha 90.00
_cell_angle_beta 94.092(10)
_cell_angle_gamma 90.00
_cell_formula_units_Z 4
_cell_length_a 10.2376(14)
_cell_length_b 13.9057(14)
_cell_length_c 20.227(2)
_cell_measurement_reflns_used 287
_cell_measurement_temperature 100(2)
_cell_measurement_theta_max 22
_cell_measurement_theta_min 3
_cell_volume 2872.2(6)
_computing_cell_refinement 'Dirax/lsq (Duisenberg & Schreurs, 1989-2000)'
_computing_data_collection 'Collect (Bruker AXS BV, 1997-2004)'
_computing_data_reduction 'EvalCCD (Duisenberg & Schreurs, 1990-2000)'
_computing_molecular_graphics 'Bruker SHELXTL'
_computing_publication_material 'Bruker SHELXTL'
_computing_structure_refinement 'SHELXL-97 (Sheldrick, 1997)'
_computing_structure_solution 'SHELXS-97 (Sheldrick, 1990)'
_diffrn_ambient_temperature 100(2)
_diffrn_measured_fraction_theta_full 0.997
_diffrn_measured_fraction_theta_max 0.997
_diffrn_measurement_device_type 'Bruker APEX II CCD'
_diffrn_measurement_method 'phi and omega scans'
_diffrn_radiation_monochromator graphite
_diffrn_radiation_source 'fine-focus sealed tube'
_diffrn_radiation_type MoK\a
_diffrn_radiation_wavelength 0.71073
_diffrn_reflns_av_R_equivalents 0.0587
_diffrn_reflns_av_sigmaI/netI 0.0413
_diffrn_reflns_limit_h_max 16
_diffrn_reflns_limit_h_min -16
_diffrn_reflns_limit_k_max 22
_diffrn_reflns_limit_k_min -22
_diffrn_reflns_limit_l_max 32
_diffrn_reflns_limit_l_min -32
_diffrn_reflns_number 73284
_diffrn_reflns_theta_full 35.00
_diffrn_reflns_theta_max 35.00
_diffrn_reflns_theta_min 3.10
_exptl_absorpt_coefficient_mu 6.178
_exptl_absorpt_correction_T_max 0.7469
_exptl_absorpt_correction_T_min 0.3483
_exptl_absorpt_correction_type multi-scan
_exptl_absorpt_process_details 'SADABS 2008, Bruker AXS, 2008'
_exptl_crystal_colour yellow
_exptl_crystal_density_diffrn 2.008
_exptl_crystal_density_method 'not measured'
_exptl_crystal_description prismatic
_exptl_crystal_F_000 1656
_exptl_crystal_size_max 0.41
_exptl_crystal_size_mid 0.25
_exptl_crystal_size_min 0.12
_refine_diff_density_max 1.936
_refine_diff_density_min -1.835
_refine_diff_density_rms 0.191
_refine_ls_extinction_method none
_refine_ls_goodness_of_fit_ref 1.142
_refine_ls_hydrogen_treatment constr
_refine_ls_matrix_type full
_refine_ls_number_parameters 370
_refine_ls_number_reflns 12614
_refine_ls_number_restraints 0
_refine_ls_restrained_S_all 1.142
_refine_ls_R_factor_all 0.0504
_refine_ls_R_factor_gt 0.0389
_refine_ls_shift/su_max 0.002
_refine_ls_shift/su_mean 0.000
_refine_ls_structure_factor_coef Fsqd
_refine_ls_weighting_details 'calc w=1/[\s^2^(Fo^2^)+(0.0047P)^2^+9.8508P] where P=(Fo^2^+2Fc^2^)/3'
_refine_ls_weighting_scheme calc
_refine_ls_wR_factor_gt 0.0645
_refine_ls_wR_factor_ref 0.0681
_reflns_number_gt 10853
_reflns_number_total 12614
_reflns_threshold_expression >2sigma(I)
_cod_data_source_file om4007054_si_003.cif
_cod_data_source_block ad5
_cod_original_sg_symbol_H-M 'P 21/n'
_cod_database_code 4082369

loop_
_symmetry_equiv_pos_as_xyz
'x, y, z'
'-x+1/2, y+1/2, -z+1/2'
'-x, -y, -z'
'x-1/2, -y-1/2, z-1/2'

loop_
_atom_site_label
_atom_site_type_symbol
_atom_site_fract_x
_atom_site_fract_y
_atom_site_fract_z
_atom_site_U_iso_or_equiv
_atom_site_adp_type
_atom_site_occupancy
_atom_site_symmetry_multiplicity
_atom_site_calc_flag
_atom_site_refinement_flags
Pt1 Pt 0.068752(11) 0.376838(8) 0.341734(6) 0.01145(3) Uani 1 1 d .
I1 I -0.18243(2) 0.419134(16) 0.304819(12) 0.01942(5) Uani 1 1 d .
N1 N 0.1523(2) 0.50941(18) 0.33213(13) 0.0125(4) Uani 1 1 d .
N2 N 0.3335(2) 0.59995(18) 0.34310(13) 0.0133(5) Uani 1 1 d .
N3 N 0.0538(2) 0.23263(19) 0.36092(13) 0.0137(5) Uani 1 1 d .
N4 N 0.1568(3) 0.09343(19) 0.38601(14) 0.0147(5) Uani 1 1 d .
C1 C 0.2513(3) 0.3462(2) 0.36644(15) 0.0127(5) Uani 1 1 d .
C2 C 0.3462(3) 0.4192(2) 0.36817(15) 0.0134(5) Uani 1 1 d .
C3 C 0.4776(3) 0.3971(2) 0.38347(16) 0.0153(5) Uani 1 1 d .
H3 H 0.5428 0.4457 0.3832 0.018 Uiso 1 1 calc R
C4 C 0.5120(3) 0.3017(2) 0.39937(17) 0.0161(6) Uani 1 1 d .
H4 H 0.6012 0.2865 0.4108 0.019 Uiso 1 1 calc R
C5 C 0.4188(3) 0.2287(2) 0.39885(16) 0.0158(6) Uani 1 1 d .
H5 H 0.4440 0.1648 0.4103 0.019 Uiso 1 1 calc R
C6 C 0.2873(3) 0.2508(2) 0.38119(16) 0.0138(5) Uani 1 1 d .
C7 C 0.2825(3) 0.5104(2) 0.34898(15) 0.0128(5) Uani 1 1 d .
C8 C 0.1172(3) 0.6036(2) 0.31403(16) 0.0148(5) Uani 1 1 d .
C9 C -0.0030(3) 0.6455(2) 0.29166(16) 0.0162(6) Uani 1 1 d .
H9 H -0.0811 0.6085 0.2868 0.019 Uiso 1 1 calc R
C10 C -0.0032(3) 0.7428(2) 0.27704(17) 0.0184(6) Uani 1 1 d .
H10 H -0.0833 0.7727 0.2621 0.022 Uiso 1 1 calc R
C11 C 0.1110(3) 0.7986(2) 0.28361(17) 0.0185(6) Uani 1 1 d .
H11 H 0.1062 0.8651 0.2730 0.022 Uiso 1 1 calc R
C12 C 0.2312(3) 0.7588(2) 0.30529(16) 0.0168(6) Uani 1 1 d .
H12 H 0.3090 0.7961 0.3096 0.020 Uiso 1 1 calc R
C13 C 0.2306(3) 0.6610(2) 0.32037(15) 0.0139(5) Uani 1 1 d .
C14 C 0.4645(3) 0.6322(2) 0.36225(15) 0.0138(5) Uani 1 1 d .
C15 C 0.5368(3) 0.6756(3) 0.31506(17) 0.0196(6) Uani 1 1 d .
H15 H 0.5012 0.6823 0.2706 0.024 Uiso 1 1 calc R
C16 C 0.6619(3) 0.7089(3) 0.3336(2) 0.0249(7) Uani 1 1 d .
H16 H 0.7117 0.7397 0.3019 0.030 Uiso 1 1 calc R
C17 C 0.7147(3) 0.6974(3) 0.3985(2) 0.0224(7) Uani 1 1 d .
H17 H 0.8010 0.7191 0.4107 0.027 Uiso 1 1 calc R
C18 C 0.6410(3) 0.6541(2) 0.44534(18) 0.0194(6) Uani 1 1 d .
H18 H 0.6772 0.6463 0.4896 0.023 Uiso 1 1 calc R
C19 C 0.5147(3) 0.6221(2) 0.42781(16) 0.0170(5) Uani 1 1 d .
H19 H 0.4634 0.5938 0.4599 0.020 Uiso 1 1 calc R
C20 C 0.1706(3) 0.1897(2) 0.37612(15) 0.0135(5) Uani 1 1 d .
C21 C 0.0229(3) 0.0729(2) 0.37790(16) 0.0147(5) Uani 1 1 d .
C22 C -0.0438(3) -0.0143(2) 0.38212(17) 0.0180(6) Uani 1 1 d .
H22 H 0.0008 -0.0730 0.3925 0.022 Uiso 1 1 calc R
C23 C -0.1784(3) -0.0104(2) 0.37037(18) 0.0211(6) Uani 1 1 d .
H23 H -0.2279 -0.0680 0.3724 0.025 Uiso 1 1 calc R
C24 C -0.2440(3) 0.0770(2) 0.35553(18) 0.0196(6) Uani 1 1 d .
H24 H -0.3367 0.0767 0.3481 0.023 Uiso 1 1 calc R
C25 C -0.1778(3) 0.1626(2) 0.35148(17) 0.0169(6) Uani 1 1 d .
H25 H -0.2230 0.2211 0.3417 0.020 Uiso 1 1 calc R
C26 C -0.0409(3) 0.1602(2) 0.36231(16) 0.0142(5) Uani 1 1 d .
C27 C 0.2594(3) 0.0237(2) 0.39911(16) 0.0142(5) Uani 1 1 d .
C28 C 0.3475(3) 0.0068(2) 0.35142(18) 0.0185(6) Uani 1 1 d .
H28 H 0.3393 0.0397 0.3102 0.022 Uiso 1 1 calc R
C29 C 0.4481(3) -0.0592(3) 0.3650(2) 0.0240(7) Uani 1 1 d .
H29 H 0.5107 -0.0702 0.3333 0.029 Uiso 1 1 calc R
C30 C 0.4572(4) -0.1089(2) 0.4246(2) 0.0267(8) Uani 1 1 d .
H30 H 0.5260 -0.1539 0.4336 0.032 Uiso 1 1 calc R
C31 C 0.3661(4) -0.0932(3) 0.4710(2) 0.0252(7) Uani 1 1 d .
H31 H 0.3718 -0.1285 0.5114 0.030 Uiso 1 1 calc R
C32 C 0.2659(3) -0.0259(3) 0.45878(17) 0.0193(6) Uani 1 1 d .
H32 H 0.2037 -0.0143 0.4905 0.023 Uiso 1 1 calc R
C33 C -0.0475(4) 0.3730(3) 0.5121(2) 0.0305(8) Uani 1 1 d .
H33A H 0.0057 0.3998 0.5506 0.037 Uiso 1 1 calc R
H33B H 0.0040 0.3791 0.4727 0.037 Uiso 1 1 calc R
Cl1 Cl -0.19255(11) 0.44027(10) 0.49926(6) 0.0408(3) Uani 1 1 d .
Cl2 Cl -0.07799(16) 0.25017(9) 0.52663(6) 0.0523(3) Uani 1 1 d .

loop_
_atom_site_aniso_label
_atom_site_aniso_U_11
_atom_site_aniso_U_22
_atom_site_aniso_U_33
_atom_site_aniso_U_23
_atom_site_aniso_U_13
_atom_site_aniso_U_12
Pt1 0.00998(4) 0.01080(5) 0.01343(5) 0.00023(4) -0.00012(3) -0.00024(4)
I1 0.01226(8) 0.01670(9) 0.02869(11) 0.00297(8) -0.00280(7) -0.00056(7)
N1 0.0116(11) 0.0109(11) 0.0150(11) 0.0001(9) 0.0005(8) 0.0000(8)
N2 0.0117(11) 0.0119(11) 0.0161(11) 0.0014(9) -0.0012(9) -0.0014(8)
N3 0.0121(11) 0.0120(11) 0.0171(12) 0.0003(9) 0.0012(9) -0.0003(9)
N4 0.0125(11) 0.0118(11) 0.0198(12) 0.0006(9) 0.0008(9) -0.0001(9)
C1 0.0098(11) 0.0136(12) 0.0147(12) 0.0000(10) 0.0010(9) 0.0004(10)
C2 0.0126(12) 0.0110(12) 0.0167(13) 0.0006(10) 0.0022(10) -0.0008(10)
C3 0.0104(12) 0.0151(13) 0.0204(14) -0.0006(11) 0.0013(10) -0.0006(10)
C4 0.0102(12) 0.0155(13) 0.0225(15) -0.0006(11) 0.0009(10) 0.0012(10)
C5 0.0152(13) 0.0137(13) 0.0183(14) -0.0007(11) -0.0003(10) 0.0021(10)
C6 0.0133(12) 0.0113(12) 0.0170(13) 0.0006(10) 0.0012(10) 0.0012(10)
C7 0.0125(12) 0.0120(12) 0.0139(12) 0.0003(10) 0.0016(10) -0.0014(10)
C8 0.0162(13) 0.0124(13) 0.0157(13) 0.0004(10) 0.0009(10) -0.0003(10)
C9 0.0151(13) 0.0156(13) 0.0177(14) 0.0017(11) 0.0003(10) 0.0015(10)
C10 0.0159(14) 0.0189(15) 0.0207(15) 0.0038(12) 0.0032(11) 0.0048(11)
C11 0.0230(15) 0.0146(13) 0.0183(14) 0.0051(11) 0.0051(12) 0.0017(12)
C12 0.0172(14) 0.0140(13) 0.0192(14) 0.0023(11) 0.0015(11) -0.0014(11)
C13 0.0141(12) 0.0135(13) 0.0139(12) 0.0007(10) -0.0001(10) 0.0012(10)
C14 0.0127(12) 0.0125(12) 0.0165(13) 0.0002(11) 0.0026(9) -0.0001(10)
C15 0.0167(14) 0.0238(16) 0.0188(15) 0.0043(13) 0.0039(11) 0.0021(12)
C16 0.0179(15) 0.0237(17) 0.034(2) 0.0068(15) 0.0087(13) -0.0028(13)
C17 0.0137(14) 0.0183(15) 0.0351(19) -0.0005(14) -0.0003(13) -0.0020(12)
C18 0.0184(14) 0.0166(14) 0.0222(15) -0.0025(12) -0.0044(12) 0.0014(11)
C19 0.0169(13) 0.0163(13) 0.0176(13) -0.0005(12) 0.0001(10) -0.0021(12)
C20 0.0120(12) 0.0122(12) 0.0161(13) 0.0002(10) -0.0010(10) -0.0014(10)
C21 0.0135(12) 0.0137(13) 0.0168(13) -0.0001(11) 0.0018(10) -0.0017(10)
C22 0.0190(14) 0.0146(13) 0.0204(15) 0.0002(11) 0.0021(11) -0.0035(11)
C23 0.0208(15) 0.0174(15) 0.0251(17) -0.0003(13) 0.0014(12) -0.0065(12)
C24 0.0131(13) 0.0204(15) 0.0251(16) 0.0019(13) 0.0005(11) -0.0043(12)
C25 0.0145(13) 0.0151(13) 0.0210(15) 0.0005(12) 0.0005(11) -0.0006(11)
C26 0.0140(12) 0.0118(12) 0.0169(13) 0.0006(10) 0.0018(10) -0.0027(10)
C27 0.0131(12) 0.0096(12) 0.0197(14) -0.0007(10) 0.0006(10) 0.0001(10)
C28 0.0200(15) 0.0148(14) 0.0214(15) -0.0016(12) 0.0057(12) -0.0026(11)
C29 0.0162(15) 0.0186(15) 0.038(2) -0.0070(14) 0.0065(13) -0.0036(12)
C30 0.0171(15) 0.0129(14) 0.049(2) -0.0018(15) -0.0046(15) 0.0021(12)
C31 0.0237(17) 0.0206(16) 0.0304(19) 0.0075(14) -0.0035(14) 0.0038(13)
C32 0.0166(14) 0.0219(15) 0.0194(15) 0.0045(12) 0.0017(11) 0.0007(12)
C33 0.034(2) 0.034(2) 0.0247(18) -0.0003(16) 0.0069(15) -0.0065(17)
Cl1 0.0323(5) 0.0604(8) 0.0303(5) -0.0051(5) 0.0047(4) 0.0040(5)
Cl2 0.0844(10) 0.0381(6) 0.0339(6) 0.0038(5) 0.0009(6) -0.0197(6)

loop_
_atom_type_symbol
_atom_type_description
_atom_type_scat_dispersion_real
_atom_type_scat_dispersion_imag
_atom_type_scat_source
C C 0.0033 0.0016 'International Tables Vol C Tables 4.2.6.8 and 6.1.1.4'
H H 0.0000 0.0000 'International Tables Vol C Tables 4.2.6.8 and 6.1.1.4'
N N 0.0061 0.0033 'International Tables Vol C Tables 4.2.6.8 and 6.1.1.4'
Cl Cl 0.1484 0.1585 'International Tables Vol C Tables 4.2.6.8 and 6.1.1.4'
I I -0.4742 1.8119 'International Tables Vol C Tables 4.2.6.8 and 6.1.1.4'
Pt Pt -1.7033 8.3905 'International Tables Vol C Tables 4.2.6.8 and 6.1.1.4'

loop_
_geom_angle_atom_site_label_1
_geom_angle_atom_site_label_2
_geom_angle_atom_site_label_3
_geom_angle
C1 Pt1 N1 79.72(11)
C1 Pt1 N3 79.67(11)
N1 Pt1 N3 159.39(10)
C1 Pt1 I1 178.77(9)
N1 Pt1 I1 100.04(7)
N3 Pt1 I1 100.57(7)
C7 N1 C8 106.7(2)
C7 N1 Pt1 113.3(2)
C8 N1 Pt1 140.0(2)
C7 N2 C13 107.4(2)
C7 N2 C14 128.1(3)
C13 N2 C14 124.2(3)
C20 N3 C26 106.3(2)
C20 N3 Pt1 113.5(2)
C26 N3 Pt1 140.3(2)
C20 N4 C21 107.2(2)
C20 N4 C27 127.3(3)
C21 N4 C27 125.5(3)
C6 C1 C2 120.6(3)
C6 C1 Pt1 119.6(2)
C2 C1 Pt1 119.8(2)
C3 C2 C1 120.1(3)
C3 C2 C7 130.8(3)
C1 C2 C7 109.0(3)
C2 C3 C4 118.8(3)
C2 C3 H3 120.6
C4 C3 H3 120.6
C5 C4 C3 121.8(3)
C5 C4 H4 119.1
C3 C4 H4 119.1
C4 C5 C6 119.2(3)
C4 C5 H5 120.4
C6 C5 H5 120.4
C5 C6 C1 119.6(3)
C5 C6 C20 130.9(3)
C1 C6 C20 109.5(3)
N1 C7 N2 111.4(3)
N1 C7 C2 118.0(3)
N2 C7 C2 130.6(3)
N1 C8 C13 108.2(3)
N1 C8 C9 132.4(3)
C13 C8 C9 119.4(3)
C10 C9 C8 117.5(3)
C10 C9 H9 121.2
C8 C9 H9 121.2
C9 C10 C11 122.1(3)
C9 C10 H10 118.9
C11 C10 H10 118.9
C12 C11 C10 121.6(3)
C12 C11 H11 119.2
C10 C11 H11 119.2
C11 C12 C13 116.0(3)
C11 C12 H12 122.0
C13 C12 H12 122.0
C12 C13 N2 130.3(3)
C12 C13 C8 123.4(3)
N2 C13 C8 106.4(3)
C15 C14 C19 121.3(3)
C15 C14 N2 118.9(3)
C19 C14 N2 119.8(3)
C14 C15 C16 119.1(3)
C14 C15 H15 120.4
C16 C15 H15 120.4
C15 C16 C17 120.3(3)
C15 C16 H16 119.8
C17 C16 H16 119.8
C18 C17 C16 119.9(3)
C18 C17 H17 120.0
C16 C17 H17 120.0
C19 C18 C17 120.4(3)
C19 C18 H18 119.8
C17 C18 H18 119.8
C18 C19 C14 118.9(3)
C18 C19 H19 120.5
C14 C19 H19 120.5
N3 C20 N4 111.6(3)
N3 C20 C6 117.6(3)
N4 C20 C6 130.8(3)
C22 C21 N4 130.5(3)
C22 C21 C26 122.9(3)
N4 C21 C26 106.6(3)
C23 C22 C21 116.1(3)
C23 C22 H22 121.9
C21 C22 H22 121.9
C22 C23 C24 121.6(3)
C22 C23 H23 119.2
C24 C23 H23 119.2
C25 C24 C23 121.9(3)
C25 C24 H24 119.0
C23 C24 H24 119.0
C24 C25 C26 117.5(3)
C24 C25 H25 121.3
C26 C25 H25 121.3
N3 C26 C25 131.7(3)
N3 C26 C21 108.4(3)
C25 C26 C21 119.9(3)
C28 C27 C32 121.9(3)
C28 C27 N4 119.2(3)
C32 C27 N4 118.9(3)
C27 C28 C29 118.9(3)
C27 C28 H28 120.5
C29 C28 H28 120.5
C30 C29 C28 120.2(3)
C30 C29 H29 119.9
C28 C29 H29 119.9
C29 C30 C31 120.3(3)
C29 C30 H30 119.9
C31 C30 H30 119.9
C30 C31 C32 120.3(3)
C30 C31 H31 119.8
C32 C31 H31 119.8
C27 C32 C31 118.4(3)
C27 C32 H32 120.8
C31 C32 H32 120.8
Cl1 C33 Cl2 112.4(2)
Cl1 C33 H33A 109.1
Cl2 C33 H33A 109.1
Cl1 C33 H33B 109.1
Cl2 C33 H33B 109.1
H33A C33 H33B 107.8

loop_
_geom_bond_atom_site_label_1
_geom_bond_atom_site_label_2
_geom_bond_distance
Pt1 C1 1.947(3)
Pt1 N1 2.047(3)
Pt1 N3 2.050(3)
Pt1 I1 2.6911(4)
N1 C7 1.352(4)
N1 C8 1.400(4)
N2 C7 1.359(4)
N2 C13 1.404(4)
N2 C14 1.441(4)
N3 C20 1.353(4)
N3 C26 1.400(4)
N4 C20 1.362(4)
N4 C21 1.398(4)
N4 C27 1.440(4)
C1 C6 1.403(4)
C1 C2 1.404(4)
C2 C3 1.394(4)
C2 C7 1.465(4)
C3 C4 1.405(4)
C3 H3 0.9500
C4 C5 1.392(4)
C4 H4 0.9500
C5 C6 1.402(4)
C5 H5 0.9500
C6 C20 1.463(4)
C8 C13 1.406(4)
C8 C9 1.407(4)
C9 C10 1.384(4)
C9 H9 0.9500
C10 C11 1.401(5)
C10 H10 0.9500
C11 C12 1.390(5)
C11 H11 0.9500
C12 C13 1.395(4)
C12 H12 0.9500
C14 C15 1.387(4)
C14 C19 1.395(4)
C15 C16 1.388(5)
C15 H15 0.9500
C16 C17 1.393(5)
C16 H16 0.9500
C17 C18 1.389(5)
C17 H17 0.9500
C18 C19 1.389(4)
C18 H18 0.9500
C19 H19 0.9500
C21 C22 1.397(4)
C21 C26 1.404(4)
C22 C23 1.383(5)
C22 H22 0.9500
C23 C24 1.411(5)
C23 H23 0.9500
C24 C25 1.375(5)
C24 H24 0.9500
C25 C26 1.404(4)
C25 H25 0.9500
C27 C28 1.387(5)
C27 C32 1.388(5)
C28 C29 1.392(5)
C28 H28 0.9500
C29 C30 1.387(6)
C29 H29 0.9500
C30 C31 1.388(6)
C30 H30 0.9500
C31 C32 1.399(5)
C31 H31 0.9500
C32 H32 0.9500
C33 Cl1 1.759(5)
C33 Cl2 1.765(4)
C33 H33A 0.9900
C33 H33B 0.9900

loop_
_geom_torsion_atom_site_label_1
_geom_torsion_atom_site_label_2
_geom_torsion_atom_site_label_3
_geom_torsion_atom_site_label_4
_geom_torsion
C1 Pt1 N1 C7 -2.2(2)
N3 Pt1 N1 C7 -1.8(4)
I1 Pt1 N1 C7 179.0(2)
C1 Pt1 N1 C8 179.1(4)
N3 Pt1 N1 C8 179.5(3)
I1 Pt1 N1 C8 0.3(3)
C1 Pt1 N3 C20 -3.6(2)
N1 Pt1 N3 C20 -4.1(4)
I1 Pt1 N3 C20 175.2(2)
C1 Pt1 N3 C26 178.2(4)
N1 Pt1 N3 C26 177.8(3)
I1 Pt1 N3 C26 -3.0(3)
N1 Pt1 C1 C6 -177.4(3)
N3 Pt1 C1 C6 2.8(2)
N1 Pt1 C1 C2 1.5(2)
N3 Pt1 C1 C2 -178.4(3)
C6 C1 C2 C3 1.1(5)
Pt1 C1 C2 C3 -177.7(2)
C6 C1 C2 C7 178.4(3)
Pt1 C1 C2 C7 -0.4(4)
C1 C2 C3 C4 -2.3(5)
C7 C2 C3 C4 -178.9(3)
C2 C3 C4 C5 1.4(5)
C3 C4 C5 C6 0.8(5)
C4 C5 C6 C1 -2.0(5)
C4 C5 C6 C20 179.7(3)
C2 C1 C6 C5 1.1(5)
Pt1 C1 C6 C5 179.9(2)
C2 C1 C6 C20 179.7(3)
Pt1 C1 C6 C20 -1.5(4)
C8 N1 C7 N2 0.3(4)
Pt1 N1 C7 N2 -178.8(2)
C8 N1 C7 C2 -178.1(3)
Pt1 N1 C7 C2 2.8(4)
C13 N2 C7 N1 -0.7(4)
C14 N2 C7 N1 173.5(3)
C13 N2 C7 C2 177.5(3)
C14 N2 C7 C2 -8.4(5)
C3 C2 C7 N1 175.2(3)
C1 C2 C7 N1 -1.6(4)
C3 C2 C7 N2 -2.8(6)
C1 C2 C7 N2 -179.6(3)
C7 N1 C8 C13 0.2(3)
Pt1 N1 C8 C13 178.9(2)
C7 N1 C8 C9 179.3(3)
Pt1 N1 C8 C9 -2.0(6)
N1 C8 C9 C10 -179.2(3)
C13 C8 C9 C10 -0.2(5)
C8 C9 C10 C11 0.3(5)
C9 C10 C11 C12 0.0(5)
C10 C11 C12 C13 -0.4(5)
C11 C12 C13 N2 180.0(3)
C11 C12 C13 C8 0.5(5)
C7 N2 C13 C12 -178.8(3)
C14 N2 C13 C12 6.8(5)
C7 N2 C13 C8 0.7(3)
C14 N2 C13 C8 -173.7(3)
N1 C8 C13 C12 179.0(3)
C9 C8 C13 C12 -0.2(5)
N1 C8 C13 N2 -0.6(3)
C9 C8 C13 N2 -179.8(3)
C7 N2 C14 C15 124.2(4)
C13 N2 C14 C15 -62.5(4)
C7 N2 C14 C19 -57.7(5)
C13 N2 C14 C19 115.6(3)
C19 C14 C15 C16 0.4(5)
N2 C14 C15 C16 178.5(3)
C14 C15 C16 C17 1.1(5)
C15 C16 C17 C18 -1.3(6)
C16 C17 C18 C19 0.0(5)
C17 C18 C19 C14 1.4(5)
C15 C14 C19 C18 -1.6(5)
N2 C14 C19 C18 -179.7(3)
C26 N3 C20 N4 1.1(4)
Pt1 N3 C20 N4 -177.7(2)
C26 N3 C20 C6 -177.2(3)
Pt1 N3 C20 C6 4.0(4)
C21 N4 C20 N3 -1.1(4)
C27 N4 C20 N3 176.1(3)
C21 N4 C20 C6 177.0(3)
C27 N4 C20 C6 -5.8(5)
C5 C6 C20 N3 176.6(3)
C1 C6 C20 N3 -1.8(4)
C5 C6 C20 N4 -1.3(6)
C1 C6 C20 N4 -179.8(3)
C20 N4 C21 C22 179.4(3)
C27 N4 C21 C22 2.2(5)
C20 N4 C21 C26 0.6(3)
C27 N4 C21 C26 -176.7(3)
N4 C21 C22 C23 -179.1(3)
C26 C21 C22 C23 -0.4(5)
C21 C22 C23 C24 -0.5(5)
C22 C23 C24 C25 0.5(6)
C23 C24 C25 C26 0.4(5)
C20 N3 C26 C25 179.1(3)
Pt1 N3 C26 C25 -2.7(6)
C20 N3 C26 C21 -0.7(3)
Pt1 N3 C26 C21 177.5(3)
C24 C25 C26 N3 179.0(3)
C24 C25 C26 C21 -1.2(5)
C22 C21 C26 N3 -178.9(3)
N4 C21 C26 N3 0.1(4)
C22 C21 C26 C25 1.3(5)
N4 C21 C26 C25 -179.7(3)
C20 N4 C27 C28 -63.4(4)
C21 N4 C27 C28 113.3(4)
C20 N4 C27 C32 117.8(4)
C21 N4 C27 C32 -65.6(4)
C32 C27 C28 C29 -2.5(5)
N4 C27 C28 C29 178.7(3)
C27 C28 C29 C30 1.8(5)
C28 C29 C30 C31 0.0(5)
C29 C30 C31 C32 -1.3(6)
C28 C27 C32 C31 1.3(5)
N4 C27 C32 C31 -179.9(3)
C30 C31 C32 C27 0.6(5)
